data_7023429
loop_
_publ_author_name
'Alcazar, Laura'
'Cordero, Beatriz'
'Esteban, Jordi'
'Tangoulis, Vassilis'
'Font-Bardia, Merc\`e'
'Calvet, Teresa'
'Escuer, Albert'

_publ_section_title
;
 Manganese clusters derived from 2-pyridylcyanoxime: new topologies and a
 large spin ground state in pyridyloximate chemistry.
;
_journal_issue 34
_journal_name_full 'Dalton transactions (Cambridge, England : 2003)'
_journal_page_first 12334
_journal_page_last 12345
_journal_paper_doi 10.1039/c3dt51329g
_journal_volume 42
_journal_year 2013
_chemical_formula_moiety 'C56 H32 Mn4 N24 O8, 4(C H2 Cl2)'
_chemical_formula_sum 'C60 H40 Cl8 Mn4 N24 O8'
_chemical_formula_weight 1728.52
_chemical_name_systematic
;
 ?
;
_space_group_IT_number 88
_symmetry_cell_setting tetragonal
_symmetry_space_group_name_Hall '-I 4ad'
_symmetry_space_group_name_H-M 'I 41/a :2'
_atom_sites_solution_hydrogens geom
_atom_sites_solution_primary direct
_atom_sites_solution_secondary difmap
_audit_creation_method SHELXL-97
_cell_angle_alpha 90.00
_cell_angle_beta 90.00
_cell_angle_gamma 90.00
_cell_formula_units_Z 8
_cell_length_a 23.9923(12)
_cell_length_b 23.9923(12)
_cell_length_c 25.2740(16)
_cell_measurement_reflns_used 1770
_cell_measurement_temperature 100(2)
_cell_measurement_theta_max 21.12
_cell_measurement_theta_min 2.34
_cell_volume 14548.5(14)
_computing_cell_refinement 'BRUKER SAINT'
_computing_data_collection 'BRUKER APEX2'
_computing_data_reduction 'Bruker SAINT'
_computing_molecular_graphics 'ORTEP (Brueggermann and Smith, 1990)'
_computing_publication_material 'PLATON (Spek, 1990)'
_computing_structure_refinement 'SHELXL-97 (Sheldrick, 1997)'
_computing_structure_solution 'SHELXS-97 (Sheldrick, 1997)'
_diffrn_ambient_temperature 100(2)
_diffrn_measured_fraction_theta_full 1.000
_diffrn_measured_fraction_theta_max 1.000
_diffrn_measurement_device_type 'Bruker X8 KappaAPEXII'
_diffrn_measurement_method 'omega and phi scans'
_diffrn_radiation_monochromator graphite
_diffrn_radiation_source 'fine-focus sealed tube'
_diffrn_radiation_type MoK\a
_diffrn_radiation_wavelength 0.71073
_diffrn_reflns_av_R_equivalents 0.0000
_diffrn_reflns_av_sigmaI/netI 0.0814
_diffrn_reflns_limit_h_max 18
_diffrn_reflns_limit_h_min -18
_diffrn_reflns_limit_k_max 26
_diffrn_reflns_limit_k_min 0
_diffrn_reflns_limit_l_max 28
_diffrn_reflns_limit_l_min 0
_diffrn_reflns_number 5246
_diffrn_reflns_theta_full 23.25
_diffrn_reflns_theta_max 23.25
_diffrn_reflns_theta_min 1.17
_exptl_absorpt_coefficient_mu 1.042
_exptl_absorpt_correction_T_max 0.88
_exptl_absorpt_correction_T_min 0.87
_exptl_absorpt_correction_type empirical
_exptl_absorpt_process_details sadabs
_exptl_crystal_colour brown
_exptl_crystal_density_diffrn 1.578
_exptl_crystal_density_method 'not measured'
_exptl_crystal_description prism
_exptl_crystal_F_000 6944
_exptl_crystal_size_max 0.13
_exptl_crystal_size_mid 0.10
_exptl_crystal_size_min 0.13
_refine_diff_density_max 0.348
_refine_diff_density_min -0.498
_refine_diff_density_rms 0.057
_refine_ls_extinction_method none
_refine_ls_goodness_of_fit_ref 0.883
_refine_ls_hydrogen_treatment constr
_refine_ls_matrix_type full
_refine_ls_number_parameters 469
_refine_ls_number_reflns 5246
_refine_ls_number_restraints 0
_refine_ls_restrained_S_all 0.883
_refine_ls_R_factor_all 0.0679
_refine_ls_R_factor_gt 0.0317
_refine_ls_shift/su_max 0.001
_refine_ls_shift/su_mean 0.000
_refine_ls_structure_factor_coef Fsqd
_refine_ls_weighting_details 'calc w=1/[\s^2^(Fo^2^)+(0.0119P)^2^+0.0000P] where P=(Fo^2^+2Fc^2^)/3'
_refine_ls_weighting_scheme calc
_refine_ls_wR_factor_gt 0.0515
_refine_ls_wR_factor_ref 0.0612
_reflns_number_gt 3460
_reflns_number_total 5246
_reflns_threshold_expression >2sigma(I)
_cod_data_source_file c3dt51329g.txt
_cod_data_source_block af19laz1na
_cod_original_sg_symbol_H-M I41/a
_cod_database_code 7023429

loop_
_symmetry_equiv_pos_as_xyz
'x, y, z'
'-x+1/2, -y, z+1/2'
'-y+3/4, x+1/4, z+1/4'
'y+3/4, -x+3/4, z+3/4'
'x+1/2, y+1/2, z+1/2'
'-x+1, -y+1/2, z+1'
'-y+5/4, x+3/4, z+3/4'
'y+5/4, -x+5/4, z+5/4'
'-x, -y, -z'
'x-1/2, y, -z-1/2'
'y-3/4, -x-1/4, -z-1/4'
'-y-3/4, x-3/4, -z-3/4'
'-x+1/2, -y+1/2, -z+1/2'
'x, y+1/2, -z'
'y-1/4, -x+1/4, -z+1/4'
'-y-1/4, x-1/4, -z-1/4'

loop_
_atom_site_label
_atom_site_type_symbol
_atom_site_fract_x
_atom_site_fract_y
_atom_site_fract_z
_atom_site_U_iso_or_equiv
_atom_site_adp_type
_atom_site_occupancy
_atom_site_symmetry_multiplicity
_atom_site_calc_flag
_atom_site_refinement_flags
Mn1 Mn 0.95586(2) 0.35405(2) 0.10827(2) 0.01720(14) Uani 1 1 d .
O11 O 0.97267(9) 0.31162(9) 0.17960(9) 0.0235(6) Uani 1 1 d .
O12 O 0.86981(9) 0.33717(9) 0.11994(9) 0.0241(6) Uani 1 1 d .
N11 N 0.93288(11) 0.44372(11) 0.13315(10) 0.0191(7) Uani 1 1 d .
N12 N 1.12134(13) 0.50825(12) 0.16266(13) 0.0370(9) Uani 1 1 d .
N13 N 1.03625(11) 0.40071(11) 0.13051(10) 0.0192(7) Uani 1 1 d .
N14 N 0.93323(11) 0.37204(11) 0.02298(11) 0.0199(7) Uani 1 1 d .
N15 N 1.08465(12) 0.27832(13) -0.06254(12) 0.0356(9) Uani 1 1 d .
N16 N 1.01955(11) 0.30887(11) 0.05597(11) 0.0209(7) Uani 1 1 d .
C11 C 0.88128(13) 0.46516(14) 0.13638(13) 0.0235(9) Uani 1 1 d .
H11 H 0.8513 0.4416 0.1298 0.028 Uiso 1 1 calc R
C12 C 0.86985(14) 0.51998(14) 0.14886(13) 0.0249(9) Uani 1 1 d .
H12 H 0.8333 0.5326 0.1510 0.030 Uiso 1 1 calc R
C13 C 0.91391(14) 0.55543(14) 0.15801(13) 0.0249(9) Uani 1 1 d .
H13 H 0.9076 0.5927 0.1660 0.030 Uiso 1 1 calc R
C14 C 0.96749(13) 0.53487(13) 0.15522(13) 0.0208(9) Uani 1 1 d .
H14 H 0.9977 0.5583 0.1615 0.025 Uiso 1 1 calc R
C15 C 0.97622(13) 0.47900(13) 0.14300(13) 0.0183(8) Uani 1 1 d .
C16 C 1.03123(13) 0.45375(13) 0.14126(13) 0.0161(8) Uani 1 1 d .
C17 C 1.08108(15) 0.48518(13) 0.15323(14) 0.0215(9) Uani 1 1 d .
C18 C 0.88967(14) 0.40178(14) 0.00673(14) 0.0260(9) Uani 1 1 d .
H18 H 0.8665 0.4173 0.0323 0.031 Uiso 1 1 calc R
C19 C 0.87676(14) 0.41097(14) -0.04620(15) 0.0256(9) Uani 1 1 d .
H19 H 0.8467 0.4333 -0.0558 0.031 Uiso 1 1 calc R
C110 C 0.90989(15) 0.38604(14) -0.08398(15) 0.0289(10) Uani 1 1 d .
H110 H 0.9017 0.3903 -0.1197 0.035 Uiso 1 1 calc R
C111 C 0.95506(14) 0.35486(13) -0.06841(14) 0.0245(9) Uani 1 1 d .
H111 H 0.9781 0.3381 -0.0933 0.029 Uiso 1 1 calc R
C112 C 0.96551(13) 0.34901(13) -0.01465(14) 0.0206(9) Uani 1 1 d .
C113 C 1.01311(13) 0.31597(13) 0.00493(14) 0.0193(9) Uani 1 1 d .
C114 C 1.05312(15) 0.29383(15) -0.03231(14) 0.0254(9) Uani 1 1 d .
Mn2 Mn 0.50544(2) 0.63586(2) 0.11038(2) 0.01730(14) Uani 1 1 d .
O21 O 0.59355(8) 0.62510(8) 0.11154(9) 0.0201(6) Uani 1 1 d .
O22 O 0.50703(9) 0.68496(8) 0.17898(8) 0.0194(6) Uani 1 1 d .
N21 N 0.50381(11) 0.55226(11) 0.15388(10) 0.0191(7) Uani 1 1 d .
N22 N 0.31637(13) 0.56195(13) 0.22106(13) 0.0428(10) Uani 1 1 d .
N23 N 0.41671(11) 0.62150(11) 0.14251(11) 0.0196(7) Uani 1 1 d .
N24 N 0.51435(11) 0.60431(11) 0.02633(11) 0.0188(7) Uani 1 1 d .
N25 N 0.41406(12) 0.75187(12) -0.06035(12) 0.0281(8) Uani 1 1 d .
N26 N 0.46197(10) 0.69758(11) 0.05722(11) 0.0178(7) Uani 1 1 d .
C21 C 0.54860(14) 0.52006(14) 0.16153(13) 0.0238(9) Uani 1 1 d .
H21 H 0.5815 0.5290 0.1440 0.029 Uiso 1 1 calc R
C22 C 0.54800(15) 0.47421(14) 0.19433(14) 0.0299(10) Uani 1 1 d .
H22 H 0.5799 0.4527 0.1988 0.036 Uiso 1 1 calc R
C23 C 0.49933(16) 0.46077(14) 0.22038(14) 0.0297(10) Uani 1 1 d .
H23 H 0.4980 0.4300 0.2427 0.036 Uiso 1 1 calc R
C24 C 0.45278(14) 0.49345(13) 0.21291(13) 0.0219(9) Uani 1 1 d .
H24 H 0.4196 0.4849 0.2301 0.026 Uiso 1 1 calc R
C25 C 0.45599(14) 0.53927(13) 0.17942(13) 0.0201(9) Uani 1 1 d .
C26 C 0.40944(13) 0.57732(14) 0.17151(13) 0.0188(9) Uani 1 1 d .
C27 C 0.35706(16) 0.56917(14) 0.19906(15) 0.0270(10) Uani 1 1 d .
C28 C 0.54357(13) 0.55945(14) 0.01150(14) 0.0245(9) Uani 1 1 d .
H28 H 0.5569 0.5357 0.0376 0.029 Uiso 1 1 calc R
C29 C 0.55503(14) 0.54660(14) -0.04109(14) 0.0284(10) Uani 1 1 d .
H29 H 0.5755 0.5150 -0.0499 0.034 Uiso 1 1 calc R
C210 C 0.53511(14) 0.58208(14) -0.07976(15) 0.0277(9) Uani 1 1 d .
H210 H 0.5422 0.5747 -0.1152 0.033 Uiso 1 1 calc R
C211 C 0.50474(13) 0.62852(14) -0.06556(13) 0.0224(9) Uani 1 1 d .
H211 H 0.4909 0.6526 -0.0912 0.027 Uiso 1 1 calc R
C212 C 0.49533(13) 0.63850(13) -0.01246(13) 0.0177(8) Uani 1 1 d .
C213 C 0.46455(13) 0.68761(13) 0.00646(13) 0.0169(8) Uani 1 1 d .
C214 C 0.43692(14) 0.72401(14) -0.03065(14) 0.0193(9) Uani 1 1 d .
Cl1 Cl 0.28479(5) 0.54466(4) 0.08145(5) 0.0622(4) Uani 1 1 d .
Cl2 Cl 0.36563(5) 0.58663(5) 0.00563(6) 0.0838(5) Uani 1 1 d .
C1W C 0.29840(15) 0.56078(15) 0.01424(15) 0.0441(12) Uani 1 1 d .
H1W1 H 0.2937 0.5275 -0.0071 0.053 Uiso 1 1 calc R
H1W2 H 0.2717 0.5883 0.0021 0.053 Uiso 1 1 calc R
Cl3 Cl 0.82050(4) 0.54956(4) 0.00672(4) 0.0487(3) Uani 1 1 d .
Cl4 Cl 0.94212(4) 0.53960(4) 0.00793(4) 0.0438(3) Uani 1 1 d .
C2W C 0.88321(15) 0.57898(19) -0.0058(2) 0.0826(19) Uani 1 1 d .
H2W1 H 0.8856 0.6133 0.0144 0.099 Uiso 1 1 calc R
H2W2 H 0.8843 0.5891 -0.0429 0.099 Uiso 1 1 calc R

loop_
_atom_site_aniso_label
_atom_site_aniso_U_11
_atom_site_aniso_U_22
_atom_site_aniso_U_33
_atom_site_aniso_U_23
_atom_site_aniso_U_13
_atom_site_aniso_U_12
Mn1 0.0158(3) 0.0155(3) 0.0203(3) -0.0003(3) 0.0008(3) -0.0001(2)
O11 0.0259(15) 0.0206(14) 0.0240(16) 0.0063(12) -0.0027(12) -0.0059(12)
O12 0.0187(14) 0.0149(14) 0.0385(18) 0.0005(12) 0.0042(12) -0.0019(11)
N11 0.0155(17) 0.0218(17) 0.0199(18) 0.0022(14) 0.0024(14) -0.0001(14)
N12 0.032(2) 0.026(2) 0.053(3) -0.0020(17) -0.0141(18) -0.0033(17)
N13 0.0202(17) 0.0178(17) 0.0195(19) 0.0016(14) 0.0014(14) 0.0041(15)
N14 0.0159(17) 0.0198(17) 0.024(2) 0.0013(14) -0.0016(15) 0.0004(14)
N15 0.026(2) 0.054(2) 0.026(2) -0.0034(18) 0.0047(17) 0.0035(18)
N16 0.0227(18) 0.0224(18) 0.0176(19) -0.0014(15) -0.0008(14) 0.0024(15)
C11 0.018(2) 0.030(2) 0.023(2) -0.0047(19) 0.0018(17) 0.0034(18)
C12 0.021(2) 0.022(2) 0.032(3) 0.0042(19) 0.0026(18) 0.0039(19)
C13 0.030(2) 0.017(2) 0.028(2) 0.0018(17) 0.0035(19) 0.0056(19)
C14 0.021(2) 0.019(2) 0.023(2) -0.0069(17) -0.0003(17) 0.0023(17)
C15 0.021(2) 0.019(2) 0.016(2) 0.0018(17) 0.0015(17) -0.0044(18)
C16 0.016(2) 0.016(2) 0.016(2) 0.0046(17) 0.0022(16) -0.0041(17)
C17 0.025(2) 0.0089(19) 0.031(3) 0.0034(17) -0.0074(19) 0.0026(18)
C18 0.024(2) 0.023(2) 0.031(3) -0.0015(19) 0.0068(19) -0.0014(19)
C19 0.024(2) 0.018(2) 0.035(3) 0.0055(19) -0.006(2) 0.0003(18)
C110 0.036(3) 0.026(2) 0.025(2) 0.0043(19) -0.009(2) -0.006(2)
C111 0.033(2) 0.023(2) 0.018(2) 0.0043(18) 0.0018(19) -0.0052(19)
C112 0.016(2) 0.021(2) 0.026(2) 0.0002(18) 0.0036(18) -0.0063(17)
C113 0.017(2) 0.024(2) 0.017(2) -0.0009(18) 0.0018(17) 0.0024(17)
C114 0.020(2) 0.036(3) 0.020(2) 0.0007(19) -0.0084(19) -0.0013(19)
Mn2 0.0171(3) 0.0175(3) 0.0173(3) -0.0001(3) -0.0004(3) -0.0003(2)
O21 0.0148(13) 0.0174(13) 0.0282(15) -0.0011(11) 0.0019(12) -0.0052(11)
O22 0.0151(13) 0.0187(13) 0.0242(15) -0.0047(11) -0.0009(11) -0.0035(11)
N21 0.0192(17) 0.0193(17) 0.0187(19) -0.0049(14) -0.0013(14) 0.0011(15)
N22 0.033(2) 0.039(2) 0.056(3) 0.0186(18) 0.0229(19) 0.0038(18)
N23 0.0217(17) 0.0157(17) 0.0216(19) -0.0014(15) 0.0009(14) -0.0012(15)
N24 0.0186(17) 0.0165(17) 0.0214(19) 0.0001(14) -0.0011(14) -0.0006(14)
N25 0.0264(19) 0.036(2) 0.022(2) -0.0030(16) -0.0041(16) 0.0032(16)
N26 0.0113(16) 0.0199(17) 0.022(2) 0.0030(14) 0.0003(14) -0.0054(14)
C21 0.023(2) 0.022(2) 0.026(2) -0.0014(18) -0.0035(18) 0.0008(19)
C22 0.032(2) 0.024(2) 0.033(3) -0.003(2) -0.012(2) 0.003(2)
C23 0.047(3) 0.022(2) 0.020(2) 0.0030(18) -0.009(2) -0.004(2)
C24 0.029(2) 0.018(2) 0.018(2) -0.0066(17) 0.0006(18) -0.0056(18)
C25 0.027(2) 0.015(2) 0.018(2) -0.0036(17) -0.0028(18) -0.0004(18)
C26 0.019(2) 0.020(2) 0.017(2) 0.0009(17) 0.0026(17) -0.0002(18)
C27 0.032(3) 0.017(2) 0.033(3) 0.0053(19) 0.004(2) 0.0048(19)
C28 0.024(2) 0.022(2) 0.028(3) -0.0018(18) 0.0024(19) 0.0009(18)
C29 0.029(2) 0.023(2) 0.033(3) -0.010(2) -0.001(2) 0.0017(18)
C210 0.031(2) 0.030(2) 0.022(2) -0.0081(19) 0.0027(19) -0.001(2)
C211 0.025(2) 0.025(2) 0.017(2) -0.0001(18) 0.0001(18) 0.0031(19)
C212 0.011(2) 0.021(2) 0.022(2) -0.0033(18) 0.0015(17) -0.0045(17)
C213 0.017(2) 0.017(2) 0.017(2) 0.0029(17) -0.0025(17) -0.0020(17)
C214 0.015(2) 0.029(2) 0.014(2) -0.0039(19) 0.0024(17) -0.0057(18)
Cl1 0.0952(10) 0.0361(7) 0.0555(9) 0.0021(6) -0.0222(7) -0.0058(7)
Cl2 0.0451(8) 0.0744(9) 0.1319(14) 0.0393(9) -0.0309(8) -0.0251(7)
C1W 0.044(3) 0.035(3) 0.053(3) -0.002(2) -0.008(2) -0.002(2)
Cl3 0.0317(6) 0.0483(7) 0.0663(9) 0.0119(6) 0.0018(6) -0.0013(5)
Cl4 0.0312(6) 0.0408(7) 0.0594(8) 0.0087(6) -0.0043(5) -0.0056(5)
C2W 0.024(3) 0.098(4) 0.126(5) 0.065(4) 0.014(3) 0.007(3)

loop_
_atom_type_symbol
_atom_type_description
_atom_type_scat_dispersion_real
_atom_type_scat_dispersion_imag
_atom_type_scat_source
C C 0.0033 0.0016 'International Tables Vol C Tables 4.2.6.8 and 6.1.1.4'
H H 0.0000 0.0000 'International Tables Vol C Tables 4.2.6.8 and 6.1.1.4'
N N 0.0061 0.0033 'International Tables Vol C Tables 4.2.6.8 and 6.1.1.4'
O O 0.0106 0.0060 'International Tables Vol C Tables 4.2.6.8 and 6.1.1.4'
Cl Cl 0.1484 0.1585 'International Tables Vol C Tables 4.2.6.8 and 6.1.1.4'
Mn Mn 0.3368 0.7283 'International Tables Vol C Tables 4.2.6.8 and 6.1.1.4'

loop_
_geom_angle_atom_site_label_1
_geom_angle_atom_site_label_2
_geom_angle_atom_site_label_3
_geom_angle
_geom_angle_site_symmetry_1
_geom_angle_site_symmetry_3
O11 Mn1 O12 88.58(8) . .
O11 Mn1 N14 162.07(9) . .
O12 Mn1 N14 86.30(9) . .
O11 Mn1 N16 97.88(9) . .
O12 Mn1 N16 129.60(9) . .
N14 Mn1 N16 72.61(10) . .
O11 Mn1 N13 82.29(9) . .
O12 Mn1 N13 150.92(9) . .
N14 Mn1 N13 109.93(9) . .
N16 Mn1 N13 79.17(9) . .
O11 Mn1 N11 105.23(9) . .
O12 Mn1 N11 84.71(9) . .
N14 Mn1 N11 91.40(10) . .
N16 Mn1 N11 139.19(9) . .
N13 Mn1 N11 71.34(9) . .
N16 O11 Mn1 119.88(18) 12_756 .
N13 O12 Mn1 122.61(18) 12_756 .
C11 N11 C15 117.0(3) . .
C11 N11 Mn1 126.4(2) . .
C15 N11 Mn1 116.5(2) . .
C16 N13 O12 116.8(3) . 15_665
C16 N13 Mn1 116.6(2) . .
O12 N13 Mn1 126.43(19) 15_665 .
C18 N14 C112 117.0(3) . .
C18 N14 Mn1 125.8(2) . .
C112 N14 Mn1 117.2(2) . .
C113 N16 O11 116.0(3) . 15_665
C113 N16 Mn1 115.3(2) . .
O11 N16 Mn1 128.6(2) 15_665 .
N11 C11 C12 124.2(3) . .
N11 C11 H11 117.9 . .
C12 C11 H11 117.9 . .
C13 C12 C11 118.4(3) . .
C13 C12 H12 120.8 . .
C11 C12 H12 120.8 . .
C12 C13 C14 119.1(3) . .
C12 C13 H13 120.4 . .
C14 C13 H13 120.4 . .
C13 C14 C15 119.8(3) . .
C13 C14 H14 120.1 . .
C15 C14 H14 120.1 . .
N11 C15 C14 121.6(3) . .
N11 C15 C16 115.4(3) . .
C14 C15 C16 123.0(3) . .
N13 C16 C17 118.4(3) . .
N13 C16 C15 119.7(3) . .
C17 C16 C15 121.9(3) . .
N12 C17 C16 177.6(4) . .
N14 C18 C19 123.8(3) . .
N14 C18 H18 118.1 . .
C19 C18 H18 118.1 . .
C110 C19 C18 118.0(3) . .
C110 C19 H19 121.0 . .
C18 C19 H19 121.0 . .
C111 C110 C19 119.5(4) . .
C111 C110 H110 120.3 . .
C19 C110 H110 120.3 . .
C110 C111 C112 118.5(3) . .
C110 C111 H111 120.7 . .
C112 C111 H111 120.7 . .
N14 C112 C111 123.1(3) . .
N14 C112 C113 115.4(3) . .
C111 C112 C113 121.5(3) . .
N16 C113 C114 121.0(3) . .
N16 C113 C112 119.4(3) . .
C114 C113 C112 119.5(3) . .
N15 C114 C113 177.4(4) . .
O22 Mn2 O21 92.22(8) . .
O22 Mn2 N26 97.59(9) . .
O21 Mn2 N26 123.14(9) . .
O22 Mn2 N24 164.06(9) . .
O21 Mn2 N24 83.04(9) . .
N26 Mn2 N24 72.80(10) . .
O22 Mn2 N21 95.48(9) . .
O21 Mn2 N21 84.50(9) . .
N26 Mn2 N21 148.66(9) . .
N24 Mn2 N21 99.17(9) . .
O22 Mn2 N23 79.01(9) . .
O21 Mn2 N23 153.38(9) . .
N26 Mn2 N23 83.16(10) . .
N24 Mn2 N23 111.57(9) . .
N21 Mn2 N23 71.56(10) . .
N23 O21 Mn2 122.88(17) 12_766 .
N26 O22 Mn2 120.77(18) 12_766 .
C21 N21 C25 118.6(3) . .
C21 N21 Mn2 124.2(2) . .
C25 N21 Mn2 116.5(2) . .
C26 N23 O21 117.7(3) . 15_565
C26 N23 Mn2 116.4(2) . .
O21 N23 Mn2 125.58(19) 15_565 .
C28 N24 C212 117.4(3) . .
C28 N24 Mn2 125.5(2) . .
C212 N24 Mn2 116.3(2) . .
C213 N26 O22 115.8(3) . 15_565
C213 N26 Mn2 116.3(2) . .
O22 N26 Mn2 127.9(2) 15_565 .
N21 C21 C22 122.7(3) . .
N21 C21 H21 118.7 . .
C22 C21 H21 118.7 . .
C21 C22 C23 118.9(3) . .
C21 C22 H22 120.6 . .
C23 C22 H22 120.6 . .
C24 C23 C22 119.2(3) . .
C24 C23 H23 120.4 . .
C22 C23 H23 120.4 . .
C23 C24 C25 119.3(3) . .
C23 C24 H24 120.4 . .
C25 C24 H24 120.4 . .
N21 C25 C24 121.3(3) . .
N21 C25 C26 116.1(3) . .
C24 C25 C26 122.5(3) . .
N23 C26 C27 119.8(3) . .
N23 C26 C25 119.0(3) . .
C27 C26 C25 120.9(3) . .
N22 C27 C26 178.8(4) . .
N24 C28 C29 123.3(3) . .
N24 C28 H28 118.3 . .
C29 C28 H28 118.3 . .
C210 C29 C28 118.1(3) . .
C210 C29 H29 121.0 . .
C28 C29 H29 121.0 . .
C211 C210 C29 119.8(3) . .
C211 C210 H210 120.1 . .
C29 C210 H210 120.1 . .
C210 C211 C212 118.6(3) . .
C210 C211 H211 120.7 . .
C212 C211 H211 120.7 . .
N24 C212 C211 122.8(3) . .
N24 C212 C213 114.7(3) . .
C211 C212 C213 122.5(3) . .
N26 C213 C214 120.4(3) . .
N26 C213 C212 119.3(3) . .
C214 C213 C212 120.3(3) . .
N25 C214 C213 178.3(4) . .
Cl2 C1W Cl1 111.6(2) . .
Cl2 C1W H1W1 109.3 . .
Cl1 C1W H1W1 109.3 . .
Cl2 C1W H1W2 109.3 . .
Cl1 C1W H1W2 109.3 . .
H1W1 C1W H1W2 108.0 . .
Cl3 C2W Cl4 117.4(2) . .
Cl3 C2W H2W1 108.0 . .
Cl4 C2W H2W1 108.0 . .
Cl3 C2W H2W2 108.0 . .
Cl4 C2W H2W2 108.0 . .
H2W1 C2W H2W2 107.2 . .

loop_
_geom_bond_atom_site_label_1
_geom_bond_atom_site_label_2
_geom_bond_distance
_geom_bond_site_symmetry_2
Mn1 O11 2.109(2) .
Mn1 O12 2.125(2) .
Mn1 N14 2.264(3) .
Mn1 N16 2.293(3) .
Mn1 N13 2.300(3) .
Mn1 N11 2.308(3) .
O11 N16 1.313(3) 12_756
O12 N13 1.317(3) 12_756
N11 C11 1.343(4) .
N11 C15 1.364(4) .
N12 C17 1.139(4) .
N13 C16 1.307(4) .
N13 O12 1.317(3) 15_665
N14 C18 1.331(4) .
N14 C112 1.345(4) .
N15 C114 1.138(4) .
N16 C113 1.310(4) .
N16 O11 1.313(3) 15_665
C11 C12 1.380(4) .
C11 H11 0.9300 .
C12 C13 1.376(4) .
C12 H12 0.9300 .
C13 C14 1.379(4) .
C13 H13 0.9300 .
C14 C15 1.391(4) .
C14 H14 0.9300 .
C15 C16 1.453(4) .
C16 C17 1.446(4) .
C18 C19 1.391(4) .
C18 H18 0.9300 .
C19 C110 1.379(5) .
C19 H19 0.9300 .
C110 C111 1.374(4) .
C110 H110 0.9300 .
C111 C112 1.389(4) .
C111 H111 0.9300 .
C112 C113 1.475(4) .
C113 C114 1.446(5) .
Mn2 O22 2.096(2) .
Mn2 O21 2.130(2) .
Mn2 N26 2.255(3) .
Mn2 N24 2.265(3) .
Mn2 N21 2.288(3) .
Mn2 N23 2.304(3) .
O21 N23 1.308(3) 12_766
O22 N26 1.314(3) 12_766
N21 C21 1.338(4) .
N21 C25 1.353(4) .
N22 C27 1.137(4) .
N23 C26 1.300(4) .
N23 O21 1.308(3) 15_565
N24 C28 1.338(4) .
N24 C212 1.357(4) .
N25 C214 1.145(4) .
N26 C213 1.306(4) .
N26 O22 1.314(3) 15_565
C21 C22 1.377(4) .
C21 H21 0.9300 .
C22 C23 1.379(5) .
C22 H22 0.9300 .
C23 C24 1.378(4) .
C23 H23 0.9300 .
C24 C25 1.390(4) .
C24 H24 0.9300 .
C25 C26 1.456(4) .
C26 C27 1.450(5) .
C28 C29 1.392(4) .
C28 H28 0.9300 .
C29 C210 1.381(4) .
C29 H29 0.9300 .
C210 C211 1.379(4) .
C210 H210 0.9300 .
C211 C212 1.382(4) .
C211 H211 0.9300 .
C212 C213 1.470(4) .
C213 C214 1.443(5) .
Cl1 C1W 1.773(4) .
Cl2 C1W 1.742(4) .
C1W H1W1 0.9700 .
C1W H1W2 0.9700 .
Cl3 C2W 1.691(4) .
Cl4 C2W 1.735(4) .
C2W H2W1 0.9700 .
C2W H2W2 0.9700 .
